data_7154574
loop_
_publ_author_name
'Jana, Sadhan'
'Ashokan, Athira'
'Kumar, Shailesh'
'Verma, Ajay'
'Kumar, Sangit'

_publ_section_title
;
 Copper-catalyzed trifluoromethylation of alkenes: synthesis of
 trifluoromethylated benzoxazines.
;
_journal_issue 31
_journal_name_full 'Organic &amp; biomolecular chemistry'
_journal_page_first 8411
_journal_page_last 8415
_journal_paper_doi 10.1039/c5ob01196e
_journal_volume 13
_journal_year 2015
_chemical_formula_moiety 'C22  H16  N1  O1  F3'
_chemical_formula_sum 'C22 H16 F3 N O'
_chemical_formula_weight 367.36
_space_group_IT_number 14
_symmetry_cell_setting monoclinic
_symmetry_Int_Tables_number 14
_symmetry_space_group_name_Hall '-P 2ybc'
_symmetry_space_group_name_H-M 'P 1 21/c 1'
_atom_sites_solution_hydrogens geom
_audit_conform_dict_location ftp://ftp.iucr.org/pub/cif_core.dic
_audit_conform_dict_name cif_core.dic
_audit_conform_dict_version 2.4.3
_audit_creation_date 2015-05-20T23:57:11-00:00
_audit_creation_method 'WinGX routine CIF_UPDATE'
_audit_update_record
;
2015-05-26 deposited with the CCDC.
2015-07-02 downloaded from the CCDC.
;
_cell_angle_alpha 90
_cell_angle_beta 98.676(5)
_cell_angle_gamma 90
_cell_formula_units_Z 8
_cell_length_a 16.972(3)
_cell_length_b 11.3201(16)
_cell_length_c 18.722(3)
_cell_measurement_reflns_used 0
_cell_measurement_temperature 140(2)
_cell_measurement_theta_max 0
_cell_measurement_theta_min 0
_cell_measurement_wavelength 0.71073
_cell_volume 3555.8(10)
_computing_cell_refinement 'Bruker SAINT'
_computing_data_collection 'Bruker APEX2'
_computing_data_reduction 'Bruker SAINT'
_computing_molecular_graphics 'Ortep for Windows (Farrugia, 2012)'
_computing_publication_material 'WinGX publication routines (Farrugia, 2012)'
_computing_structure_refinement 'SHELXL-2014 (Sheldrick, 2014)'
_computing_structure_solution 'SHELXS-97 (Sheldrick 2008)'
_diffrn_ambient_temperature 140(2)
_diffrn_measured_fraction_theta_full 0.909
_diffrn_measured_fraction_theta_max 0.998
_diffrn_measurement_device_type 'Bruker APEX-II CCD'
_diffrn_measurement_method '\f and \w scans'
_diffrn_radiation_probe x-ray
_diffrn_radiation_type MoK\a
_diffrn_radiation_wavelength 0.71073
_diffrn_reflns_av_R_equivalents 0.1793
_diffrn_reflns_Laue_measured_fraction_full 0.909
_diffrn_reflns_Laue_measured_fraction_max 0.998
_diffrn_reflns_limit_h_max 19
_diffrn_reflns_limit_h_min -19
_diffrn_reflns_limit_k_max 13
_diffrn_reflns_limit_k_min -13
_diffrn_reflns_limit_l_max 21
_diffrn_reflns_limit_l_min -21
_diffrn_reflns_number 72735
_diffrn_reflns_point_group_measured_fraction_full 0.909
_diffrn_reflns_point_group_measured_fraction_max 0.998
_diffrn_reflns_theta_full 25.242
_diffrn_reflns_theta_max 24.432
_diffrn_reflns_theta_min 2.109
_diffrn_standards_number 0
_exptl_absorpt_coefficient_mu 0.106
_exptl_absorpt_correction_type none
_exptl_crystal_colour COLOURLESS
_exptl_crystal_density_diffrn 1.372
_exptl_crystal_density_method 'not measured'
_exptl_crystal_description needle
_exptl_crystal_F_000 1520
_exptl_crystal_recrystallization_method 'Re-crystallisation from solvent: CH2Cl2 and Hexane'
_exptl_crystal_size_max 0
_exptl_crystal_size_mid 0
_exptl_crystal_size_min 0
_refine_diff_density_max 0.742
_refine_diff_density_min -0.503
_refine_diff_density_rms 0.191
_refine_ls_extinction_method none
_refine_ls_goodness_of_fit_ref 1.149
_refine_ls_hydrogen_treatment constr
_refine_ls_matrix_type full
_refine_ls_number_constraints 0
_refine_ls_number_parameters 487
_refine_ls_number_reflns 5859
_refine_ls_number_restraints 0
_refine_ls_restrained_S_all 1.149
_refine_ls_R_factor_all 0.1296
_refine_ls_R_factor_gt 0.0842
_refine_ls_shift/su_max 0
_refine_ls_shift/su_mean 0
_refine_ls_structure_factor_coef Fsqd
_refine_ls_weighting_details 'w=1/[\s^2^(Fo^2^)+(0.0870P)^2^+6.8830P] where P=(Fo^2^+2Fc^2^)/3'
_refine_ls_weighting_scheme calc
_refine_ls_wR_factor_gt 0.2066
_refine_ls_wR_factor_ref 0.2331
_reflns_number_gt 3947
_reflns_number_total 5859
_reflns_threshold_expression 'I > 2\s(I)'
_cod_data_source_file c5ob01196e3.cif
_cod_data_source_block SJ_AA_146
_cod_depositor_comments 'Adding full bibliography for 7154572--7154574.cif.'
_cod_original_cell_volume 3555.7(10)
_cod_original_sg_symbol_H-M 'P 21/c'
_cod_database_code 7154574

loop_
_symmetry_equiv_pos_as_xyz
'x, y, z'
'-x, y+1/2, -z+1/2'
'-x, -y, -z'
'x, -y-1/2, z-1/2'

loop_
_atom_site_label
_atom_site_type_symbol
_atom_site_fract_x
_atom_site_fract_y
_atom_site_fract_z
_atom_site_U_iso_or_equiv
_atom_site_adp_type
_atom_site_occupancy
_atom_site_calc_flag
O2 O 0.63015(17) 0.5272(2) 0.33091(15) 0.0276(7) Uani 1 d
O1 O 0.20937(18) 0.4763(3) 0.33057(16) 0.0324(8) Uani 1 d
F1 F 0.44947(17) 0.5658(3) 0.34492(19) 0.0584(9) Uani 1 d
F4 F 0.6467(2) 0.8720(3) 0.39776(18) 0.0672(10) Uani 1 d
F5 F 0.7104(2) 0.7199(4) 0.44014(17) 0.0840(13) Uani 1 d
F3 F 0.37153(19) 0.4325(3) 0.3735(2) 0.0851(13) Uani 1 d
F6 F 0.5860(2) 0.7120(3) 0.4065(2) 0.0879(14) Uani 1 d
N1 N 0.1176(2) 0.4171(3) 0.23120(19) 0.0289(9) Uani 1 d
F2 F 0.3749(2) 0.4717(3) 0.2624(2) 0.0809(12) Uani 1 d
N2 N 0.6262(2) 0.3786(3) 0.2437(2) 0.0301(9) Uani 1 d
C1 C 0.1585(2) 0.4859(4) 0.1863(2) 0.0250(10) Uani 1 d
C16 C 0.1425(3) 0.4155(3) 0.2984(2) 0.0262(10) Uani 1 d
C2 C 0.1430(3) 0.4682(4) 0.1124(2) 0.0322(11) Uani 1 d
H1 H 0.1055 0.4098 0.0934 0.039 Uiso 1 calc
C28 C 0.6819(2) 0.5721(4) 0.2206(2) 0.0273(10) Uani 1 d
C32 C 0.7730(3) 0.5630(4) 0.3388(2) 0.0282(10) Uani 1 d
C23 C 0.6533(3) 0.4620(4) 0.1960(2) 0.0295(10) Uani 1 d
C31 C 0.6526(3) 0.7550(4) 0.3897(3) 0.0385(12) Uani 1 d
C38 C 0.6144(2) 0.4155(4) 0.3054(2) 0.0271(10) Uani 1 d
C29 C 0.6887(3) 0.5961(4) 0.3009(2) 0.0267(10) Uani 1 d
C17 C 0.1083(3) 0.3383(4) 0.3487(2) 0.0277(10) Uani 1 d
C39 C 0.5796(3) 0.3406(4) 0.3565(2) 0.0320(11) Uani 1 d
C7 C 0.2280(3) 0.5867(4) 0.2966(2) 0.0310(11) Uani 1 d
C30 C 0.6668(3) 0.7251(4) 0.3155(2) 0.0341(11) Uani 1 d
H22 H 0.7102 0.7764 0.3036 0.041 Uiso 1 calc
H21 H 0.6181 0.7455 0.2816 0.041 Uiso 1 calc
C3 C 0.1808(3) 0.5332(4) 0.0659(2) 0.0380(12) Uani 1 d
H2 H 0.1688 0.521 0.0152 0.046 Uiso 1 calc
C6 C 0.2154(3) 0.5709(4) 0.2148(2) 0.0302(11) Uani 1 d
C24 C 0.6475(3) 0.4327(4) 0.1232(2) 0.0362(11) Uani 1 d
H17 H 0.6269 0.3579 0.1066 0.043 Uiso 1 calc
C8 C 0.3146(3) 0.6143(4) 0.3296(3) 0.0342(11) Uani 1 d
H5 H 0.3316 0.685 0.3047 0.041 Uiso 1 calc
H6 H 0.3148 0.6362 0.3808 0.041 Uiso 1 calc
C25 C 0.6715(3) 0.5124(5) 0.0751(3) 0.0424(13) Uani 1 d
H18 H 0.6678 0.4923 0.0255 0.051 Uiso 1 calc
C27 C 0.7054(3) 0.6510(4) 0.1712(2) 0.0379(12) Uani 1 d
H20 H 0.7248 0.7266 0.1872 0.046 Uiso 1 calc
C10 C 0.1748(3) 0.6861(4) 0.3196(2) 0.0301(11) Uani 1 d
C20 C 0.0401(3) 0.1912(4) 0.4411(3) 0.0430(13) Uani 1 d
H14 H 0.0169 0.1405 0.4726 0.052 Uiso 1 calc
C44 C 0.5483(3) 0.2301(4) 0.3338(3) 0.0410(12) Uani 1 d
H32 H 0.5484 0.2048 0.2854 0.049 Uiso 1 calc
C33 C 0.7869(3) 0.4704(4) 0.3866(3) 0.0402(12) Uani 1 d
H23 H 0.743 0.4274 0.3994 0.048 Uiso 1 calc
C22 C 0.0457(3) 0.2641(4) 0.3215(3) 0.0377(12) Uani 1 d
H16 H 0.0265 0.2633 0.2711 0.045 Uiso 1 calc
C18 C 0.1373(3) 0.3372(4) 0.4224(3) 0.0400(12) Uani 1 d
H12 H 0.181 0.3863 0.4412 0.048 Uiso 1 calc
C26 C 0.7011(3) 0.6217(5) 0.0990(3) 0.0432(13) Uani 1 d
H19 H 0.7183 0.6762 0.066 0.052 Uiso 1 calc
C40 C 0.5777(3) 0.3759(5) 0.4273(3) 0.0424(13) Uani 1 d
H28 H 0.599 0.4507 0.4431 0.051 Uiso 1 calc
C5 C 0.2542(3) 0.6337(4) 0.1679(3) 0.0385(12) Uani 1 d
H4 H 0.2938 0.6896 0.1866 0.046 Uiso 1 calc
C4 C 0.2368(3) 0.6171(5) 0.0938(3) 0.0445(13) Uani 1 d
H3 H 0.2632 0.6631 0.0621 0.053 Uiso 1 calc
C19 C 0.1024(3) 0.2643(4) 0.4683(3) 0.0437(13) Uani 1 d
H13 H 0.1214 0.2647 0.5187 0.052 Uiso 1 calc
C21 C 0.0112(3) 0.1915(5) 0.3674(3) 0.0459(13) Uani 1 d
H15 H -0.0322 0.1418 0.3488 0.055 Uiso 1 calc
C34 C 0.8639(3) 0.4387(5) 0.4166(3) 0.0491(14) Uani 1 d
H24 H 0.872 0.3742 0.4493 0.059 Uiso 1 calc
C9 C 0.3763(3) 0.5209(4) 0.3274(3) 0.0433(13) Uani 1 d
C37 C 0.8387(3) 0.6251(5) 0.3229(3) 0.0426(13) Uani 1 d
H27 H 0.8307 0.6895 0.2901 0.051 Uiso 1 calc
C15 C 0.1435(4) 0.6758(5) 0.3831(3) 0.0526(15) Uani 1 d
H11 H 0.1521 0.6052 0.4106 0.063 Uiso 1 calc
C35 C 0.9282(3) 0.4995(5) 0.3994(3) 0.0510(15) Uani 1 d
H25 H 0.9808 0.476 0.4188 0.061 Uiso 1 calc
C13 C 0.0910(3) 0.8695(5) 0.3693(3) 0.0481(14) Uani 1 d
H9 H 0.0636 0.9337 0.3872 0.058 Uiso 1 calc
C42 C 0.5160(3) 0.1944(6) 0.4531(3) 0.0555(16) Uani 1 d
H30 H 0.4951 0.1439 0.4862 0.067 Uiso 1 calc
C41 C 0.5451(3) 0.3036(5) 0.4754(3) 0.0540(15) Uani 1 d
H29 H 0.5431 0.3296 0.5233 0.065 Uiso 1 calc
C43 C 0.5170(3) 0.1575(5) 0.3828(3) 0.0547(15) Uani 1 d
H31 H 0.4961 0.0821 0.3678 0.066 Uiso 1 calc
C11 C 0.1626(3) 0.7880(4) 0.2818(3) 0.0433(13) Uani 1 d
H7 H 0.183 0.7963 0.2376 0.052 Uiso 1 calc
C36 C 0.9155(3) 0.5958(6) 0.3534(3) 0.0552(16) Uani 1 d
H26 H 0.9593 0.6415 0.343 0.066 Uiso 1 calc
C14 C 0.1008(4) 0.7643(5) 0.4072(3) 0.0587(16) Uani 1 d
H10 H 0.0776 0.7543 0.45 0.07 Uiso 1 calc
C12 C 0.1207(3) 0.8802(5) 0.3067(3) 0.0498(14) Uani 1 d
H8 H 0.1128 0.9513 0.2797 0.06 Uiso 1 calc

loop_
_atom_site_aniso_label
_atom_site_aniso_U_11
_atom_site_aniso_U_22
_atom_site_aniso_U_33
_atom_site_aniso_U_23
_atom_site_aniso_U_13
_atom_site_aniso_U_12
O2 0.0354(17) 0.0221(16) 0.0261(16) -0.0028(13) 0.0069(13) -0.0006(13)
O1 0.0369(18) 0.0220(16) 0.0356(18) 0.0018(14) -0.0033(14) -0.0065(14)
F1 0.0366(17) 0.0447(18) 0.089(2) -0.0081(17) -0.0059(16) -0.0028(14)
F4 0.101(3) 0.0312(17) 0.071(2) -0.0214(16) 0.019(2) 0.0014(17)
F5 0.104(3) 0.105(3) 0.0347(18) -0.0222(19) -0.0139(18) 0.051(2)
F3 0.049(2) 0.047(2) 0.152(4) 0.045(2) -0.009(2) 0.0048(16)
F6 0.091(3) 0.074(3) 0.116(3) -0.057(2) 0.072(3) -0.041(2)
N1 0.031(2) 0.027(2) 0.027(2) 0.0000(16) -0.0004(16) -0.0038(17)
F2 0.066(2) 0.071(2) 0.098(3) -0.044(2) -0.014(2) 0.0259(19)
N2 0.038(2) 0.0186(19) 0.034(2) 0.0023(17) 0.0064(17) 0.0024(16)
C1 0.026(2) 0.020(2) 0.028(2) -0.0022(18) 0.0013(18) 0.0063(18)
C16 0.033(3) 0.012(2) 0.031(3) -0.0053(18) 0.000(2) -0.0012(18)
C2 0.033(3) 0.028(3) 0.034(3) -0.004(2) 0.000(2) 0.006(2)
C28 0.026(2) 0.026(2) 0.029(2) 0.0015(19) 0.0016(19) 0.0014(19)
C32 0.036(3) 0.027(2) 0.021(2) -0.0027(19) 0.0024(19) 0.000(2)
C23 0.033(3) 0.029(3) 0.026(2) 0.0019(19) 0.0030(19) 0.007(2)
C31 0.044(3) 0.024(3) 0.048(3) -0.010(2) 0.009(3) -0.003(2)
C38 0.028(2) 0.021(2) 0.032(3) 0.0008(19) 0.0029(19) 0.0020(18)
C29 0.035(3) 0.016(2) 0.030(2) 0.0031(18) 0.006(2) 0.0015(18)
C17 0.035(3) 0.016(2) 0.032(3) -0.0008(18) 0.006(2) -0.0006(19)
C39 0.028(3) 0.031(3) 0.038(3) 0.005(2) 0.009(2) 0.002(2)
C7 0.046(3) 0.014(2) 0.032(3) 0.0015(19) 0.006(2) -0.012(2)
C30 0.047(3) 0.017(2) 0.037(3) -0.001(2) 0.003(2) 0.001(2)
C3 0.047(3) 0.041(3) 0.025(2) -0.004(2) 0.003(2) 0.011(2)
C6 0.037(3) 0.018(2) 0.037(3) -0.0011(19) 0.008(2) 0.0022(19)
C24 0.049(3) 0.028(3) 0.031(3) -0.005(2) 0.007(2) 0.007(2)
C8 0.034(3) 0.025(2) 0.040(3) -0.002(2) -0.003(2) -0.001(2)
C25 0.056(3) 0.045(3) 0.027(3) 0.002(2) 0.005(2) 0.010(3)
C27 0.048(3) 0.034(3) 0.029(3) 0.004(2) -0.001(2) -0.007(2)
C10 0.027(2) 0.032(3) 0.028(2) -0.002(2) -0.0039(19) -0.010(2)
C20 0.049(3) 0.034(3) 0.049(3) 0.012(2) 0.017(3) 0.000(2)
C44 0.035(3) 0.037(3) 0.051(3) 0.002(2) 0.008(2) -0.007(2)
C33 0.047(3) 0.033(3) 0.039(3) 0.005(2) 0.003(2) 0.005(2)
C22 0.036(3) 0.040(3) 0.036(3) 0.001(2) 0.001(2) -0.005(2)
C18 0.054(3) 0.023(3) 0.041(3) 0.000(2) 0.000(2) -0.007(2)
C26 0.052(3) 0.047(3) 0.031(3) 0.012(2) 0.009(2) -0.002(3)
C40 0.040(3) 0.048(3) 0.040(3) 0.007(2) 0.009(2) -0.009(2)
C5 0.045(3) 0.029(3) 0.042(3) -0.004(2) 0.008(2) -0.005(2)
C4 0.062(4) 0.040(3) 0.034(3) 0.006(2) 0.016(3) -0.001(3)
C19 0.063(4) 0.034(3) 0.036(3) 0.006(2) 0.012(3) -0.003(3)
C21 0.042(3) 0.042(3) 0.054(3) 0.008(3) 0.004(3) -0.018(2)
C34 0.057(4) 0.044(3) 0.043(3) 0.007(3) -0.006(3) 0.019(3)
C9 0.042(3) 0.031(3) 0.052(3) -0.002(3) -0.009(2) -0.010(2)
C37 0.045(3) 0.045(3) 0.039(3) 0.009(2) 0.006(2) -0.003(2)
C15 0.080(4) 0.038(3) 0.043(3) 0.010(3) 0.020(3) 0.012(3)
C35 0.042(3) 0.071(4) 0.038(3) -0.007(3) -0.002(2) 0.020(3)
C13 0.061(4) 0.033(3) 0.051(3) -0.007(3) 0.011(3) 0.015(3)
C42 0.043(3) 0.070(4) 0.054(4) 0.024(3) 0.007(3) -0.012(3)
C41 0.053(4) 0.068(4) 0.041(3) 0.013(3) 0.006(3) -0.013(3)
C43 0.045(3) 0.040(3) 0.078(4) 0.014(3) 0.006(3) -0.016(3)
C11 0.050(3) 0.036(3) 0.045(3) 0.002(2) 0.013(2) 0.009(2)
C36 0.038(3) 0.082(5) 0.045(3) -0.004(3) 0.005(3) -0.008(3)
C14 0.082(4) 0.058(4) 0.043(3) -0.001(3) 0.031(3) 0.021(3)
C12 0.061(4) 0.032(3) 0.056(4) 0.008(3) 0.008(3) 0.012(3)

loop_
_atom_type_symbol
_atom_type_description
_atom_type_scat_dispersion_real
_atom_type_scat_dispersion_imag
_atom_type_scat_source
C C 0.0033 0.0016 'International Tables Vol C Tables 4.2.6.8 and 6.1.1.4'
H H 0 0 'International Tables Vol C Tables 4.2.6.8 and 6.1.1.4'
N N 0.0061 0.0033 'International Tables Vol C Tables 4.2.6.8 and 6.1.1.4'
O O 0.0106 0.006 'International Tables Vol C Tables 4.2.6.8 and 6.1.1.4'
F F 0.0171 0.0103 'International Tables Vol C Tables 4.2.6.8 and 6.1.1.4'

loop_
_geom_angle_atom_site_label_1
_geom_angle_atom_site_label_2
_geom_angle_atom_site_label_3
_geom_angle
C38 O2 C29 118.3(3)
C16 O1 C7 117.0(3)
C16 N1 C1 118.8(4)
C38 N2 C23 117.5(4)
C2 C1 N1 118.9(4)
C2 C1 C6 119.5(4)
N1 C1 C6 121.6(4)
N1 C16 O1 123.7(4)
N1 C16 C17 122.8(4)
O1 C16 C17 113.2(4)
C3 C2 C1 121.4(4)
C3 C2 H1 119.3
C1 C2 H1 119.3
C27 C28 C23 118.5(4)
C27 C28 C29 124.1(4)
C23 C28 C29 117.4(4)
C33 C32 C37 117.4(4)
C33 C32 C29 122.7(4)
C37 C32 C29 119.9(4)
C28 C23 C24 120.5(4)
C28 C23 N2 121.1(4)
C24 C23 N2 118.3(4)
F6 C31 F5 106.9(5)
F6 C31 F4 104.9(4)
F5 C31 F4 106.1(4)
F6 C31 C30 114.0(4)
F5 C31 C30 113.3(4)
F4 C31 C30 111.0(4)
N2 C38 O2 125.0(4)
N2 C38 C39 122.4(4)
O2 C38 C39 112.6(4)
O2 C29 C28 109.7(3)
O2 C29 C30 104.1(3)
C28 C29 C30 111.2(3)
O2 C29 C32 109.6(3)
C28 C29 C32 109.8(3)
C30 C29 C32 112.3(4)
C22 C17 C18 119.6(4)
C22 C17 C16 118.6(4)
C18 C17 C16 121.8(4)
C40 C39 C44 119.0(4)
C40 C39 C38 121.7(4)
C44 C39 C38 119.3(4)
O1 C7 C6 109.3(3)
O1 C7 C8 104.8(3)
C6 C7 C8 114.1(4)
O1 C7 C10 109.1(3)
C6 C7 C10 111.5(4)
C8 C7 C10 107.7(3)
C31 C30 C29 117.4(4)
C31 C30 H22 107.9
C29 C30 H22 107.9
C31 C30 H21 107.9
C29 C30 H21 107.9
H22 C30 H21 107.2
C2 C3 C4 119.2(4)
C2 C3 H2 120.4
C4 C3 H2 120.4
C5 C6 C1 118.6(4)
C5 C6 C7 125.0(4)
C1 C6 C7 116.4(4)
C25 C24 C23 119.9(5)
C25 C24 H17 120.1
C23 C24 H17 120.1
C9 C8 C7 118.5(4)
C9 C8 H5 107.7
C7 C8 H5 107.7
C9 C8 H6 107.7
C7 C8 H6 107.7
H5 C8 H6 107.1
C24 C25 C26 120.2(4)
C24 C25 H18 119.9
C26 C25 H18 119.9
C26 C27 C28 121.3(5)
C26 C27 H20 119.3
C28 C27 H20 119.3
C11 C10 C15 118.3(5)
C11 C10 C7 121.6(4)
C15 C10 C7 119.9(4)
C19 C20 C21 120.1(5)
C19 C20 H14 120
C21 C20 H14 120
C43 C44 C39 119.4(5)
C43 C44 H32 120.3
C39 C44 H32 120.3
C32 C33 C34 121.2(5)
C32 C33 H23 119.4
C34 C33 H23 119.4
C21 C22 C17 120.3(4)
C21 C22 H16 119.9
C17 C22 H16 119.9
C19 C18 C17 119.9(5)
C19 C18 H12 120.1
C17 C18 H12 120.1
C27 C26 C25 119.6(5)
C27 C26 H19 120.2
C25 C26 H19 120.2
C39 C40 C41 121.1(5)
C39 C40 H28 119.4
C41 C40 H28 119.4
C6 C5 C4 121.3(5)
C6 C5 H4 119.3
C4 C5 H4 119.3
C5 C4 C3 119.9(5)
C5 C4 H3 120.1
C3 C4 H3 120.1
C20 C19 C18 120.3(5)
C20 C19 H13 119.9
C18 C19 H13 119.9
C22 C21 C20 119.9(5)
C22 C21 H15 120.1
C20 C21 H15 120.1
C35 C34 C33 120.6(5)
C35 C34 H24 119.7
C33 C34 H24 119.7
F3 C9 F2 106.4(4)
F3 C9 F1 105.8(4)
F2 C9 F1 105.7(4)
F3 C9 C8 113.7(5)
F2 C9 C8 113.8(4)
F1 C9 C8 110.7(4)
C36 C37 C32 121.9(5)
C36 C37 H27 119
C32 C37 H27 119
C14 C15 C10 121.4(5)
C14 C15 H11 119.3
C10 C15 H11 119.3
C34 C35 C36 119.1(5)
C34 C35 H25 120.4
C36 C35 H25 120.4
C12 C13 C14 119.4(5)
C12 C13 H9 120.3
C14 C13 H9 120.3
C41 C42 C43 120.4(5)
C41 C42 H30 119.8
C43 C42 H30 119.8
C42 C41 C40 119.5(5)
C42 C41 H29 120.2
C40 C41 H29 120.2
C42 C43 C44 120.5(5)
C42 C43 H31 119.7
C44 C43 H31 119.7
C10 C11 C12 120.9(5)
C10 C11 H7 119.6
C12 C11 H7 119.6
C37 C36 C35 119.6(5)
C37 C36 H26 120.2
C35 C36 H26 120.2
C15 C14 C13 119.6(5)
C15 C14 H10 120.2
C13 C14 H10 120.2
C13 C12 C11 120.2(5)
C13 C12 H8 119.9
C11 C12 H8 119.9

loop_
_geom_bond_atom_site_label_1
_geom_bond_atom_site_label_2
_geom_bond_distance
O2 C38 1.364(5)
O2 C29 1.442(5)
O1 C16 1.385(5)
O1 C7 1.458(5)
F1 C9 1.336(6)
F4 C31 1.338(5)
F5 C31 1.316(6)
F3 C9 1.333(6)
F6 C31 1.314(6)
N1 C16 1.265(5)
N1 C1 1.404(5)
F2 C9 1.334(6)
N2 C38 1.272(5)
N2 C23 1.423(6)
C1 C2 1.383(6)
C1 C6 1.410(6)
C16 C17 1.467(6)
C2 C3 1.370(7)
C2 H1 0.95
C28 C27 1.387(6)
C28 C23 1.391(6)
C28 C29 1.514(6)
C32 C33 1.376(6)
C32 C37 1.388(6)
C32 C29 1.544(6)
C23 C24 1.392(6)
C31 C30 1.484(7)
C38 C39 1.468(6)
C29 C30 1.541(6)
C17 C22 1.390(6)
C17 C18 1.393(6)
C39 C40 1.388(7)
C39 C44 1.401(7)
C7 C6 1.524(6)
C7 C8 1.537(6)
C7 C10 1.545(6)
C30 H22 0.99
C30 H21 0.99
C3 C4 1.389(7)
C3 H2 0.95
C6 C5 1.372(6)
C24 C25 1.379(7)
C24 H17 0.95
C8 C9 1.493(7)
C8 H5 0.99
C8 H6 0.99
C25 C26 1.383(7)
C25 H18 0.95
C27 C26 1.383(7)
C27 H20 0.95
C10 C11 1.354(7)
C10 C15 1.378(7)
C20 C19 1.377(7)
C20 C21 1.392(7)
C20 H14 0.95
C44 C43 1.396(7)
C44 H32 0.95
C33 C34 1.389(7)
C33 H23 0.95
C22 C21 1.382(7)
C22 H16 0.95
C18 C19 1.388(7)
C18 H12 0.95
C26 H19 0.95
C40 C41 1.392(7)
C40 H28 0.95
C5 C4 1.387(7)
C5 H4 0.95
C4 H3 0.95
C19 H13 0.95
C21 H15 0.95
C34 C35 1.369(8)
C34 H24 0.95
C37 C36 1.381(7)
C37 H27 0.95
C15 C14 1.354(7)
C15 H11 0.95
C35 C36 1.386(8)
C35 H25 0.95
C13 C12 1.349(7)
C13 C14 1.383(8)
C13 H9 0.95
C42 C41 1.372(8)
C42 C43 1.384(8)
C42 H30 0.95
C41 H29 0.95
C43 H31 0.95
C11 C12 1.383(7)
C11 H7 0.95
C36 H26 0.95
C14 H10 0.95
C12 H8 0.95
